data_7235361
loop_
_publ_author_name
'Kyprianidou, Eleni J.'
'Lazarides, Theodore'
'Kaziannis, Spyridon'
'Kosmidis, Constantine'
'Itskos, Grigorios'
'Manos, Manolis J.'
'Tasiopoulos, Anastasios J.'

_publ_section_title
;
 Single crystal coordinating solvent exchange as a general method for the
 enhancement of the photoluminescence properties of lanthanide MOFs
;
_journal_issue 15
_journal_name_full 'Journal of Materials Chemistry A'
_journal_page_first 5258
_journal_paper_doi 10.1039/c3ta14489e
_journal_volume 2
_journal_year 2014
_chemical_formula_moiety 'C36 H16 Eu2 N11 O12'
_chemical_formula_sum 'C36 H16 Eu2 N11 O12'
_chemical_formula_weight 1098.54
_space_group_IT_number 2
_space_group_name_Hall '-P 1'
_space_group_name_H-M_alt 'P -1'
_symmetry_cell_setting triclinic
_symmetry_space_group_name_H-M 'P -1'
_atom_sites_solution_hydrogens geom
_atom_sites_solution_primary direct
_atom_sites_solution_secondary difmap
_audit_creation_method SHELXL-97
_cell_angle_alpha 89.563(4)
_cell_angle_beta 69.495(5)
_cell_angle_gamma 69.743(5)
_cell_formula_units_Z 1
_cell_length_a 10.3405(5)
_cell_length_b 11.1627(6)
_cell_length_c 11.7693(6)
_cell_measurement_reflns_used 2991
_cell_measurement_temperature 100(2)
_cell_measurement_theta_max 29.0391
_cell_measurement_theta_min 3.4020
_cell_volume 1183.70(12)
_computing_cell_refinement 'CrysAlis RED'
_computing_data_collection 'CrysAlis CCD'
_computing_data_reduction 'CrysAlis RED'
_computing_molecular_graphics
;
 DIAMOND (Brandenburg, 2006)
 MERCURY (Bruno et al. 2002)
;
_computing_publication_material 'WINGX (Farrugia, 1999)'
_computing_structure_refinement 'SHELXL-97 (Sheldrick, 1997)'
_computing_structure_solution 'SHELXL-97 (Sheldrick, 1997)'
_diffrn_ambient_temperature 100(2)
_diffrn_detector_area_resol_mean 10.4223
_diffrn_measured_fraction_theta_full 0.997
_diffrn_measured_fraction_theta_max 0.997
_diffrn_measurement_device_type 'SuperNova, Dual, Cu at zero, Atlas'
_diffrn_measurement_method '\w scans'
_diffrn_radiation_monochromator mirror
_diffrn_radiation_source 'SuperNova (Mo) X-ray Source'
_diffrn_radiation_type MoK\a
_diffrn_radiation_wavelength 0.71073
_diffrn_reflns_av_R_equivalents 0.0288
_diffrn_reflns_av_sigmaI/netI 0.0535
_diffrn_reflns_limit_h_max 12
_diffrn_reflns_limit_h_min -10
_diffrn_reflns_limit_k_max 13
_diffrn_reflns_limit_k_min -12
_diffrn_reflns_limit_l_max 13
_diffrn_reflns_limit_l_min -9
_diffrn_reflns_number 6854
_diffrn_reflns_theta_full 25.00
_diffrn_reflns_theta_max 25.00
_diffrn_reflns_theta_min 3.41
_exptl_absorpt_coefficient_mu 2.689
_exptl_absorpt_correction_T_max 1.00000
_exptl_absorpt_correction_T_min 0.84870
_exptl_absorpt_correction_type multi-scan
_exptl_absorpt_process_details 'Empirical absorption correction (CrysAlis RED, Oxford Diffraction)'
_exptl_crystal_colour colorless
_exptl_crystal_density_diffrn 1.541
_exptl_crystal_density_method 'not measured'
_exptl_crystal_description polyhedral
_exptl_crystal_F_000 531
_exptl_crystal_size_max 0.13
_exptl_crystal_size_mid 0.11
_exptl_crystal_size_min 0.09
_refine_diff_density_max 1.432
_refine_diff_density_min -1.553
_refine_diff_density_rms 0.172
_refine_ls_extinction_method none
_refine_ls_goodness_of_fit_ref 1.153
_refine_ls_hydrogen_treatment constr
_refine_ls_matrix_type full
_refine_ls_number_parameters 298
_refine_ls_number_reflns 4152
_refine_ls_number_restraints 93
_refine_ls_restrained_S_all 1.194
_refine_ls_R_factor_all 0.0554
_refine_ls_R_factor_gt 0.0481
_refine_ls_shift/su_max 0.000
_refine_ls_shift/su_mean 0.000
_refine_ls_structure_factor_coef Fsqd
_refine_ls_weighting_details 'calc w=1/[\s^2^(Fo^2^)+(0.0794P)^2^+0.9385P] where P=(Fo^2^+2Fc^2^)/3'
_refine_ls_weighting_scheme calc
_refine_ls_wR_factor_gt 0.1324
_refine_ls_wR_factor_ref 0.1379
_reflns_number_gt 3686
_reflns_number_total 4152
_reflns_threshold_expression >2sigma(I)
_cod_data_source_file c3ta14489e2.cif
_cod_data_source_block EuN-BDC-Im
_cod_depositor_comments
;
The following automatic conversions were performed:

data item '_symmetry_cell_setting' value 'Triclinic' was changed to
'triclinic' in accordance with the
/home/saulius/struct/COD-crude-data/automatic-downloads/DataCite-retrospective/RSC/depositions/lib/dictionaries/cif_core.dic
dictionary named 'cif_core.dic' version 2.4.2 last updated on
2011-04-26.

Automatic conversion script
Id: cif_fix_values 6909 2019-04-08 15:41:33Z antanas 
;
_cod_database_code 7235361

loop_
_symmetry_equiv_pos_as_xyz
'x, y, z'
'-x, -y, -z'

loop_
_atom_site_label
_atom_site_type_symbol
_atom_site_fract_x
_atom_site_fract_y
_atom_site_fract_z
_atom_site_U_iso_or_equiv
_atom_site_adp_type
_atom_site_occupancy
_atom_site_symmetry_multiplicity
_atom_site_calc_flag
_atom_site_refinement_flags
C1 C 0.3164(10) 0.7454(8) 0.6508(8) 0.044(2) Uani 1 1 d .
C2 C 0.4104(9) 0.6192(8) 0.5734(8) 0.048(2) Uani 1 1 d .
C3 C 0.3551(12) 0.5544(10) 0.5179(11) 0.075(3) Uani 1 1 d .
H3 H 0.2552 0.5904 0.5287 0.090 Uiso 1 1 calc R
C4 C 0.5585(14) 0.5638(11) 0.5547(12) 0.085(4) Uani 1 1 d .
C5 C -0.0393(10) 1.2549(8) 1.0020(8) 0.045(2) Uani 1 1 d .
C6 C -0.0204(10) 1.3823(7) 1.0013(7) 0.044(2) Uani 1 1 d .
C7 C -0.0259(12) 1.4422(8) 1.1072(8) 0.051(2) Uani 1 1 d .
C8 C 0.0023(12) 1.4421(8) 0.8955(8) 0.055(2) Uani 1 1 d .
C9 C -0.2038(8) 0.9976(8) 0.9205(7) 0.0367(18) Uani 1 1 d .
C10 C -0.3556(8) 0.9989(8) 0.9616(7) 0.0374(18) Uani 1 1 d .
C11 C -0.4658(9) 1.0785(9) 1.0631(8) 0.047(2) Uani 1 1 d .
H11 H -0.4426 1.1331 1.1053 0.057 Uiso 1 1 calc R
C12 C -0.3894(9) 0.9183(10) 0.8937(8) 0.048(2) Uani 1 1 d .
C13 C -0.0305(13) 1.1070(13) 0.5955(11) 0.095(4) Uani 1 1 d DU
H13 H -0.0985 1.0663 0.6229 0.114 Uiso 1 1 calc R
C14 C -0.0261(14) 1.1809(11) 0.5039(10) 0.085(3) Uani 1 1 d DU
H14 H -0.0862 1.1981 0.4580 0.101 Uiso 1 1 calc R
C15 C 0.1344(17) 1.1793(14) 0.5822(13) 0.111(4) Uani 1 1 d DU
H15 H 0.2045 1.2020 0.5997 0.133 Uiso 1 1 calc R
C16 C 0.3304(13) 1.1543(10) 0.7927(11) 0.099(4) Uani 1 1 d DU
H16 H 0.2600 1.2046 0.8654 0.119 Uiso 1 1 calc R
C17 C 0.4516(12) 1.0118(15) 0.6513(14) 0.139(5) Uani 1 1 d DU
H17 H 0.4830 0.9357 0.6005 0.167 Uiso 1 1 calc R
C18 C 0.5428(17) 1.0776(16) 0.6365(15) 0.152(6) Uani 1 1 d DU
H18 H 0.6370 1.0617 0.5782 0.182 Uiso 1 1 calc R
N1 N 0.628(3) 0.640(3) 0.598(3) 0.132(10) Uani 0.50 1 d PU
N2 N -0.034(3) 1.393(2) 1.216(2) 0.036(6) Uani 0.25 1 d PU
N2A N -0.005(4) 1.392(4) 0.790(3) 0.071(10) Uani 0.25 1 d PU
N3 N -0.288(2) 0.827(2) 0.8008(18) 0.074(5) Uani 0.50 1 d PU
N4 N 0.0727(9) 1.0977(7) 0.6435(7) 0.054(2) Uani 1 1 d D
N5 N 0.0840(15) 1.2247(15) 0.4927(13) 0.128(4) Uani 1 1 d DU
N6 N 0.3147(10) 1.0564(7) 0.7399(7) 0.062(2) Uani 1 1 d DU
N7 N 0.4580(13) 1.1730(12) 0.7305(12) 0.103(3) Uani 1 1 d DU
O1 O 0.1908(7) 0.8078(6) 0.6405(5) 0.0506(15) Uani 1 1 d .
O2 O 0.3553(6) 0.7911(6) 0.7226(6) 0.0550(17) Uani 1 1 d .
O3 O 0.1570(5) 0.9770(5) 0.9991(5) 0.0367(12) Uani 1 1 d .
O4 O -0.1215(6) 0.9723(6) 0.8087(5) 0.0424(13) Uani 1 1 d .
O5 O 0.0867(7) 0.7824(5) 0.8973(5) 0.0456(14) Uani 1 1 d .
O6 O -0.0008(7) 1.1930(5) 0.8983(5) 0.0474(15) Uani 1 1 d .
Eu01 Eu 0.11158(3) 0.97276(3) 0.81666(3) 0.02766(17) Uani 1 1 d .

loop_
_atom_site_aniso_label
_atom_site_aniso_U_11
_atom_site_aniso_U_22
_atom_site_aniso_U_33
_atom_site_aniso_U_23
_atom_site_aniso_U_13
_atom_site_aniso_U_12
C1 0.043(5) 0.037(5) 0.035(4) 0.001(4) 0.000(4) -0.008(4)
C2 0.039(5) 0.038(5) 0.048(5) -0.011(4) -0.007(4) -0.002(4)
C3 0.045(6) 0.060(7) 0.095(8) -0.038(6) -0.022(6) 0.005(5)
C4 0.073(8) 0.052(7) 0.110(10) -0.045(6) -0.035(7) 0.002(6)
C5 0.048(5) 0.026(4) 0.048(5) -0.005(4) -0.007(4) -0.008(4)
C6 0.063(6) 0.025(4) 0.036(4) -0.004(3) -0.008(4) -0.018(4)
C7 0.082(7) 0.027(4) 0.038(5) 0.002(3) -0.010(4) -0.024(4)
C8 0.085(7) 0.036(5) 0.037(5) 0.000(4) -0.009(5) -0.029(5)
C9 0.030(4) 0.041(5) 0.039(5) -0.007(3) -0.013(3) -0.012(3)
C10 0.033(4) 0.047(5) 0.030(4) -0.004(3) -0.009(3) -0.015(4)
C11 0.034(4) 0.055(6) 0.050(5) -0.017(4) -0.013(4) -0.013(4)
C12 0.029(4) 0.074(6) 0.041(5) -0.015(4) -0.008(4) -0.025(4)
C13 0.105(6) 0.097(5) 0.084(5) 0.021(4) -0.040(4) -0.033(4)
C14 0.094(5) 0.081(5) 0.073(5) 0.014(4) -0.038(4) -0.019(4)
C15 0.111(6) 0.120(7) 0.115(6) 0.019(4) -0.051(5) -0.047(4)
C16 0.096(5) 0.095(6) 0.102(6) 0.023(4) -0.025(4) -0.042(4)
C17 0.139(5) 0.139(5) 0.140(5) 0.0180(13) -0.051(2) -0.052(2)
C18 0.138(6) 0.156(7) 0.160(8) 0.031(5) -0.038(4) -0.068(5)
N1 0.132(11) 0.131(11) 0.137(11) 0.009(5) -0.049(6) -0.051(6)
N2 0.040(7) 0.032(7) 0.035(7) 0.003(5) -0.010(5) -0.017(5)
N2A 0.074(11) 0.070(11) 0.071(11) 0.008(5) -0.027(6) -0.028(6)
N3 0.068(6) 0.079(7) 0.077(7) -0.003(5) -0.026(5) -0.031(5)
N4 0.076(5) 0.054(5) 0.041(4) 0.017(3) -0.023(4) -0.031(4)
N5 0.129(6) 0.135(6) 0.129(6) 0.042(4) -0.051(4) -0.057(4)
N6 0.107(6) 0.041(4) 0.064(5) 0.020(4) -0.048(4) -0.042(4)
N7 0.101(5) 0.108(5) 0.110(5) 0.023(4) -0.034(4) -0.056(4)
O1 0.049(4) 0.042(3) 0.043(3) -0.013(3) -0.014(3) 0.000(3)
O2 0.037(3) 0.045(4) 0.064(4) -0.031(3) -0.011(3) -0.001(3)
O3 0.026(3) 0.045(3) 0.043(3) -0.002(2) -0.013(2) -0.017(2)
O4 0.028(3) 0.063(4) 0.036(3) 0.004(3) -0.009(2) -0.020(3)
O5 0.066(4) 0.025(3) 0.039(3) 0.002(2) -0.005(3) -0.023(3)
O6 0.072(4) 0.024(3) 0.037(3) -0.005(2) -0.011(3) -0.017(3)
Eu01 0.0249(2) 0.0239(2) 0.0304(2) -0.00524(15) -0.00394(16) -0.01084(16)

loop_
_atom_type_symbol
_atom_type_description
_atom_type_scat_dispersion_real
_atom_type_scat_dispersion_imag
_atom_type_scat_source
C C 0.0033 0.0016 'International Tables Vol C Tables 4.2.6.8 and 6.1.1.4'
H H 0.0000 0.0000 'International Tables Vol C Tables 4.2.6.8 and 6.1.1.4'
N N 0.0061 0.0033 'International Tables Vol C Tables 4.2.6.8 and 6.1.1.4'
O O 0.0106 0.0060 'International Tables Vol C Tables 4.2.6.8 and 6.1.1.4'
Eu Eu -0.1578 3.6682 'International Tables Vol C Tables 4.2.6.8 and 6.1.1.4'

loop_
_geom_angle_atom_site_label_1
_geom_angle_atom_site_label_2
_geom_angle_atom_site_label_3
_geom_angle
_geom_angle_site_symmetry_1
_geom_angle_site_symmetry_3
O2 C1 O1 120.1(8) . .
O2 C1 C2 122.1(8) . .
O1 C1 C2 117.8(8) . .
O2 C1 Eu01 60.4(4) . .
O1 C1 Eu01 60.2(4) . .
C2 C1 Eu01 172.9(6) . .
C3 C2 C4 117.2(9) . .
C3 C2 C1 122.0(8) . .
C4 C2 C1 120.8(9) . .
C2 C3 C4 122.7(10) . 2_666
C2 C3 H3 118.6 . .
C4 C3 H3 118.6 2_666 .
C2 C4 C3 120.1(10) . 2_666
C2 C4 N1 118.8(15) . .
C3 C4 N1 120.5(16) 2_666 .
O5 C5 O6 125.8(8) 2_577 .
O5 C5 C6 117.9(7) 2_577 .
O6 C5 C6 116.3(8) . .
C8 C6 C7 119.3(7) . .
C8 C6 C5 120.7(8) . .
C7 C6 C5 120.0(8) . .
N2 C7 C8 112.7(13) . 2_587
N2 C7 C6 127.1(12) . .
C8 C7 C6 119.6(8) 2_587 .
C6 C8 N2A 121.9(17) . .
C6 C8 C7 121.0(8) . 2_587
N2A C8 C7 117.1(17) . 2_587
O4 C9 O3 120.7(7) . 2_577
O4 C9 C10 121.1(7) . .
O3 C9 C10 118.2(7) 2_577 .
O4 C9 Eu01 53.9(4) . .
O3 C9 Eu01 66.9(4) 2_577 .
C10 C9 Eu01 173.9(5) . .
C11 C10 C12 119.3(7) . .
C11 C10 C9 121.4(7) . .
C12 C10 C9 119.3(7) . .
C10 C11 C12 123.3(8) . 2_477
C10 C11 H11 118.4 . .
C12 C11 H11 118.4 2_477 .
N3 C12 C11 117.7(11) . 2_477
N3 C12 C10 124.3(10) . .
C11 C12 C10 117.3(7) 2_477 .
N4 C13 C14 113.7(10) . .
N4 C13 H13 123.1 . .
C14 C13 H13 123.1 . .
C13 C14 N5 105.6(11) . .
C13 C14 H14 127.2 . .
N5 C14 H14 127.2 . .
N4 C15 N5 113.2(11) . .
N4 C15 H15 123.4 . .
N5 C15 H15 123.4 . .
N6 C16 N7 113.9(9) . .
N6 C16 C17 41.6(4) . .
N7 C16 C17 72.5(8) . .
N6 C16 H16 123.1 . .
N7 C16 H16 123.1 . .
C17 C16 H16 163.8 . .
N6 C17 C18 120.0(11) . .
N6 C17 C16 41.5(4) . .
C18 C17 C16 78.7(8) . .
N6 C17 H17 120.0 . .
C18 C17 H17 120.0 . .
C16 C17 H17 160.8 . .
N7 C18 C17 99.8(11) . .
N7 C18 H18 130.1 . .
C17 C18 H18 130.1 . .
C13 N4 C15 101.2(9) . .
C13 N4 Eu01 126.5(6) . .
C15 N4 Eu01 132.0(7) . .
C14 N5 C15 105.8(11) . .
C17 N6 C16 96.9(8) . .
C17 N6 Eu01 134.2(8) . .
C16 N6 Eu01 128.0(7) . .
C18 N7 C16 108.9(11) . .
C1 O1 Eu01 93.1(5) . .
C1 O2 Eu01 94.1(5) . .
C9 O3 Eu01 161.3(5) 2_577 .
C9 O3 Eu01 87.6(4) 2_577 2_577
Eu01 O3 Eu01 105.33(17) . 2_577
C9 O4 Eu01 101.5(5) . .
C5 O5 Eu01 139.3(5) 2_577 .
C5 O6 Eu01 134.9(6) . .
O3 Eu01 O6 76.1(2) . .
O3 Eu01 O5 75.59(19) . .
O6 Eu01 O5 133.16(19) . .
O3 Eu01 O4 123.72(17) . .
O6 Eu01 O4 91.2(2) . .
O5 Eu01 O4 74.8(2) . .
O3 Eu01 N6 82.9(2) . .
O6 Eu01 N6 75.5(2) . .
O5 Eu01 N6 135.7(2) . .
O4 Eu01 N6 147.0(2) . .
O3 Eu01 O1 135.70(19) . .
O6 Eu01 O1 147.6(2) . .
O5 Eu01 O1 72.5(2) . .
O4 Eu01 O1 75.8(2) . .
N6 Eu01 O1 99.2(2) . .
O3 Eu01 O2 89.0(2) . .
O6 Eu01 O2 143.6(2) . .
O5 Eu01 O2 71.6(2) . .
O4 Eu01 O2 124.1(2) . .
N6 Eu01 O2 69.8(2) . .
O1 Eu01 O2 52.1(2) . .
O3 Eu01 N4 145.2(2) . .
O6 Eu01 N4 73.5(2) . .
O5 Eu01 N4 138.8(2) . .
O4 Eu01 N4 73.8(2) . .
N6 Eu01 N4 73.4(3) . .
O1 Eu01 N4 74.4(2) . .
O2 Eu01 N4 105.7(2) . .
O3 Eu01 O3 74.67(17) . 2_577
O6 Eu01 O3 68.86(19) . 2_577
O5 Eu01 O3 68.09(18) . 2_577
O4 Eu01 O3 50.07(16) . 2_577
N6 Eu01 O3 141.4(2) . 2_577
O1 Eu01 O3 118.83(18) . 2_577
O2 Eu01 O3 139.0(2) . 2_577
N4 Eu01 O3 109.0(2) . 2_577
O3 Eu01 C1 111.4(2) . .
O6 Eu01 C1 158.5(2) . .
O5 Eu01 C1 67.9(2) . .
O4 Eu01 C1 100.0(2) . .
N6 Eu01 C1 85.3(3) . .
O1 Eu01 C1 26.8(2) . .
O2 Eu01 C1 25.5(2) . .
N4 Eu01 C1 92.0(3) . .
O3 Eu01 C1 132.0(2) 2_577 .
O3 Eu01 C9 99.5(2) . .
O6 Eu01 C9 80.3(2) . .
O5 Eu01 C9 68.6(2) . .
O4 Eu01 C9 24.62(19) . .
N6 Eu01 C9 154.4(3) . .
O1 Eu01 C9 96.7(2) . .
O2 Eu01 C9 135.5(2) . .
N4 Eu01 C9 91.8(2) . .
O3 Eu01 C9 25.48(18) 2_577 .
C1 Eu01 C9 116.7(2) . .
O3 Eu01 Eu01 40.53(12) . 2_577
O6 Eu01 Eu01 67.50(14) . 2_577
O5 Eu01 Eu01 66.66(13) . 2_577
O4 Eu01 Eu01 83.72(13) . 2_577
N6 Eu01 Eu01 117.03(18) . 2_577
O1 Eu01 Eu01 137.85(15) . 2_577
O2 Eu01 Eu01 119.91(16) . 2_577
N4 Eu01 Eu01 134.17(19) . 2_577
O3 Eu01 Eu01 34.15(11) 2_577 2_577
C1 Eu01 Eu01 131.57(17) . 2_577
C9 Eu01 Eu01 59.17(15) . 2_577

loop_
_geom_bond_atom_site_label_1
_geom_bond_atom_site_label_2
_geom_bond_distance
_geom_bond_site_symmetry_2
C1 O2 1.234(11) .
C1 O1 1.292(11) .
C1 C2 1.487(12) .
C1 Eu01 2.863(8) .
C2 C3 1.354(13) .
C2 C4 1.374(14) .
C3 C4 1.391(14) 2_666
C3 H3 0.9300 .
C4 C3 1.391(14) 2_666
C4 N1 1.48(3) .
C5 O5 1.244(10) 2_577
C5 O6 1.268(10) .
C5 C6 1.500(11) .
C6 C8 1.393(12) .
C6 C7 1.394(12) .
C7 N2 1.37(3) .
C7 C8 1.393(12) 2_587
C8 N2A 1.40(4) .
C8 C7 1.393(12) 2_587
C9 O4 1.260(9) .
C9 O3 1.277(9) 2_577
C9 C10 1.466(11) .
C9 Eu01 2.965(8) .
C10 C11 1.370(11) .
C10 C12 1.413(11) .
C11 C12 1.390(11) 2_477
C11 H11 0.9300 .
C12 N3 1.35(2) .
C12 C11 1.390(11) 2_477
C13 N4 1.347(5) .
C13 C14 1.351(5) .
C13 H13 0.9300 .
C14 N5 1.353(5) .
C14 H14 0.9300 .
C15 N4 1.352(5) .
C15 N5 1.353(5) .
C15 H15 0.9300 .
C16 N6 1.347(5) .
C16 N7 1.353(5) .
C16 C17 2.018(13) .
C16 H16 0.9300 .
C17 N6 1.3503(11) .
C17 C18 1.3504(11) .
C17 H17 0.9300 .
C18 N7 1.348(5) .
C18 H18 0.9300 .
N4 Eu01 2.531(7) .
N6 Eu01 2.473(7) .
O1 Eu01 2.487(6) .
O2 Eu01 2.496(6) .
O3 C9 1.277(9) 2_577
O3 Eu01 2.358(5) .
O3 Eu01 2.729(5) 2_577
O4 Eu01 2.446(5) .
O5 C5 1.244(10) 2_577
O5 Eu01 2.378(5) .
O6 Eu01 2.365(5) .
Eu01 O3 2.729(5) 2_577
Eu01 Eu01 4.0509(7) 2_577

loop_
_platon_squeeze_void_nr
_platon_squeeze_void_average_x
_platon_squeeze_void_average_y
_platon_squeeze_void_average_z
_platon_squeeze_void_volume
_platon_squeeze_void_count_electrons
_platon_squeeze_void_content
1 0.099 0.500 0.401 287 35 ' '
